data_7236228
loop_
_publ_author_name
'Zhang, Han'
'Xu, Yuling'
'Wu, Huilu'
'Aderinto, Stephen Opeyemi'
'Fan, Xuyang'

_publ_section_title
;
 Mono-, bi- and multi-nuclear silver complexes constructed from
 bis(benzimidazole)-2-oxapropane ligands and methacrylate: syntheses,
 crystal structures, DNA-binding properties and antioxidant activities
;
_journal_issue 87
_journal_name_full 'RSC Advances'
_journal_page_first 83697
_journal_paper_doi 10.1039/C6RA09733B
_journal_volume 6
_journal_year 2016
_chemical_formula_sum 'C34 H31 Ag N4 O3'
_chemical_formula_weight 651.50
_space_group_IT_number 2
_space_group_name_Hall '-P 1'
_space_group_name_H-M_alt 'P -1'
_symmetry_cell_setting triclinic
_symmetry_space_group_name_H-M 'P -1'
_atom_sites_solution_hydrogens geom
_atom_sites_solution_primary direct
_atom_sites_solution_secondary difmap
_audit_creation_method SHELXL-97
_audit_update_record
;
2014-04-09 deposited with the CCDC.
2016-08-01 downloaded from the CCDC.
;
_cell_angle_alpha 70.317(6)
_cell_angle_beta 79.808(5)
_cell_angle_gamma 73.946(5)
_cell_formula_units_Z 2
_cell_length_a 9.0046(4)
_cell_length_b 12.9691(9)
_cell_length_c 13.8963(9)
_cell_measurement_temperature 293(2)
_cell_volume 1462.11(17)
_computing_cell_refinement 'Bruker SMART'
_computing_data_collection 'Bruker SMART APEX II'
_computing_data_reduction 'Bruker SAINT'
_computing_structure_refinement 'SHELXL-97 (Sheldrick, 1997)'
_computing_structure_solution 'SHELXS-97 (Sheldrick, 1990)'
_diffrn_ambient_temperature 293(2)
_diffrn_measured_fraction_theta_full 0.990
_diffrn_measured_fraction_theta_max 0.990
_diffrn_measurement_device_type 'Bruker APEX II area detector'
_diffrn_measurement_method '\w scans'
_diffrn_radiation_monochromator graphite
_diffrn_radiation_source 'fine-focus sealed tube'
_diffrn_radiation_type MoK\a
_diffrn_radiation_wavelength 0.71073
_diffrn_reflns_av_R_equivalents 0.0251
_diffrn_reflns_av_sigmaI/netI 0.0436
_diffrn_reflns_limit_h_max 10
_diffrn_reflns_limit_h_min -10
_diffrn_reflns_limit_k_max 15
_diffrn_reflns_limit_k_min -15
_diffrn_reflns_limit_l_max 10
_diffrn_reflns_limit_l_min -16
_diffrn_reflns_number 8941
_diffrn_reflns_theta_full 25.00
_diffrn_reflns_theta_max 25.00
_diffrn_reflns_theta_min 2.95
_exptl_absorpt_coefficient_mu 0.731
_exptl_absorpt_correction_T_max 0.803
_exptl_absorpt_correction_T_min 0.759
_exptl_absorpt_correction_type multi-scan
_exptl_absorpt_process_details SADABS
_exptl_crystal_density_diffrn 1.480
_exptl_crystal_density_method 'not measured'
_exptl_crystal_description block
_exptl_crystal_F_000 668
_exptl_crystal_size_max 0.39
_exptl_crystal_size_mid 0.37
_exptl_crystal_size_min 0.30
_refine_diff_density_max 0.313
_refine_diff_density_min -0.336
_refine_diff_density_rms 0.052
_refine_ls_extinction_method none
_refine_ls_goodness_of_fit_ref 1.050
_refine_ls_hydrogen_treatment constr
_refine_ls_matrix_type full
_refine_ls_number_parameters 380
_refine_ls_number_reflns 5099
_refine_ls_number_restraints 2
_refine_ls_restrained_S_all 1.053
_refine_ls_R_factor_all 0.0489
_refine_ls_R_factor_gt 0.0365
_refine_ls_shift/su_max 0.003
_refine_ls_shift/su_mean 0.000
_refine_ls_structure_factor_coef Fsqd
_refine_ls_weighting_details 'calc w=1/[\s^2^(Fo^2^)+(0.0265P)^2^+0.4353P] where P=(Fo^2^+2Fc^2^)/3'
_refine_ls_weighting_scheme calc
_refine_ls_wR_factor_gt 0.0736
_refine_ls_wR_factor_ref 0.0813
_reflns_number_gt 4170
_reflns_number_total 5099
_reflns_threshold_expression >2sigma(I)
_cod_data_source_file c6ra09733b1.cif
_cod_data_source_block 1
_cod_depositor_comments
;
The following automatic conversions were performed:

data item '_exptl_absorpt_correction_type' value 'Multi-scan' was
changed to 'multi-scan' in accordance with the
/home/saulius/struct/COD-crude-data/automatic-downloads/DataCite-retrospective/RSC/depositions/lib/dictionaries/cif_core.dic
dictionary named 'cif_core.dic' version 2.4.2 last updated on
2011-04-26.

data item '_symmetry_cell_setting' value 'Triclinic' was changed to
'triclinic' in accordance with the
/home/saulius/struct/COD-crude-data/automatic-downloads/DataCite-retrospective/RSC/depositions/lib/dictionaries/cif_core.dic
dictionary named 'cif_core.dic' version 2.4.2 last updated on
2011-04-26.

Automatic conversion script
Id: cif_fix_values 6909 2019-04-08 15:41:33Z antanas 
;
_cod_original_cell_volume 1462.11(15)
_cod_original_sg_symbol_H-M P-1
_cod_database_code 7236228

loop_
_symmetry_equiv_pos_as_xyz
'x, y, z'
'-x, -y, -z'

loop_
_atom_site_label
_atom_site_type_symbol
_atom_site_fract_x
_atom_site_fract_y
_atom_site_fract_z
_atom_site_U_iso_or_equiv
_atom_site_adp_type
_atom_site_occupancy
_atom_site_symmetry_multiplicity
_atom_site_calc_flag
_atom_site_refinement_flags
Ag2 Ag 0.37532(3) -0.09139(2) 1.021132(19) 0.05774(11) Uani 1 1 d U
O1 O 0.0717(2) 0.11057(19) 0.97493(16) 0.0547(5) Uani 1 1 d .
O3 O 0.3006(3) -0.2439(2) 1.2033(2) 0.0720(7) Uani 1 1 d .
O2 O 0.5285(3) -0.2567(2) 1.11623(19) 0.0695(7) Uani 1 1 d .
N3 N 0.1722(3) 0.1921(2) 1.1407(2) 0.0518(7) Uani 1 1 d .
N4 N 0.3381(3) 0.0453(2) 1.1033(2) 0.0518(6) Uani 1 1 d U
N1 N 0.0962(3) 0.0035(2) 0.75748(19) 0.0444(6) Uani 1 1 d .
N2 N 0.2506(3) -0.0604(2) 0.88409(18) 0.0445(5) Uani 1 1 d U
C16 C 0.1815(4) 0.1730(3) 0.9641(3) 0.0610(9) Uani 1 1 d .
H16A H 0.1351 0.2532 0.9409 0.073 Uiso 1 1 calc R
H16B H 0.2680 0.1551 0.9152 0.073 Uiso 1 1 calc R
C17 C 0.2338(4) 0.1392(3) 1.0684(3) 0.0508(8) Uani 1 1 d .
C25 C 0.2432(3) 0.1277(3) 1.2294(2) 0.0472(7) Uani 1 1 d .
C26 C 0.2255(4) 0.1393(3) 1.3264(3) 0.0625(9) Uani 1 1 d .
H26 H 0.1578 0.2014 1.3418 0.075 Uiso 1 1 calc R
C27 C 0.3119(4) 0.0555(3) 1.3988(3) 0.0691(10) Uani 1 1 d .
H27 H 0.3028 0.0608 1.4648 0.083 Uiso 1 1 calc R
C28 C 0.4134(4) -0.0377(3) 1.3758(3) 0.0619(9) Uani 1 1 d .
H28 H 0.4699 -0.0933 1.4270 0.074 Uiso 1 1 calc R
C29 C 0.4320(3) -0.0493(3) 1.2793(2) 0.0511(8) Uani 1 1 d .
H29 H 0.5002 -0.1115 1.2643 0.061 Uiso 1 1 calc R
C30 C 0.3450(3) 0.0351(2) 1.2053(2) 0.0422(7) Uani 1 1 d .
C18 C 0.0542(4) 0.2989(3) 1.1291(3) 0.0651(10) Uani 1 1 d .
H18A H -0.0180 0.2919 1.1904 0.078 Uiso 1 1 calc R
H18B H -0.0037 0.3131 1.0716 0.078 Uiso 1 1 calc R
C19 C 0.1232(4) 0.3977(3) 1.1119(3) 0.0510(8) Uani 1 1 d .
C24 C 0.2316(4) 0.4251(3) 1.0303(3) 0.0599(9) Uani 1 1 d .
H24 H 0.2659 0.3804 0.9870 0.072 Uiso 1 1 calc R
C23 C 0.2897(4) 0.5179(3) 1.0123(3) 0.0775(12) Uani 1 1 d .
H23 H 0.3612 0.5362 0.9559 0.093 Uiso 1 1 calc R
C22 C 0.2445(6) 0.5827(3) 1.0750(4) 0.0877(14) Uani 1 1 d .
H22 H 0.2847 0.6455 1.0617 0.105 Uiso 1 1 calc R
C21 C 0.1408(6) 0.5570(3) 1.1575(4) 0.0889(14) Uani 1 1 d .
H21 H 0.1115 0.6007 1.2018 0.107 Uiso 1 1 calc R
C20 C 0.0782(5) 0.4645(3) 1.1754(3) 0.0736(11) Uani 1 1 d .
H20 H 0.0051 0.4478 1.2311 0.088 Uiso 1 1 calc R
C1 C 0.0329(4) 0.1130(3) 0.8809(2) 0.0543(8) Uani 1 1 d .
H1A H 0.0439 0.1837 0.8300 0.065 Uiso 1 1 calc R
H1B H -0.0752 0.1101 0.8881 0.065 Uiso 1 1 calc R
C2 C 0.1308(3) 0.0178(2) 0.8430(2) 0.0413(7) Uani 1 1 d .
C10 C 0.2036(3) -0.0905(3) 0.7412(2) 0.0452(7) Uani 1 1 d .
C11 C 0.2247(4) -0.1425(3) 0.6658(3) 0.0621(9) Uani 1 1 d .
H11 H 0.1612 -0.1154 0.6124 0.074 Uiso 1 1 calc R
C12 C 0.3451(5) -0.2364(3) 0.6746(3) 0.0728(11) Uani 1 1 d .
H12 H 0.3636 -0.2740 0.6258 0.087 Uiso 1 1 calc R
C13 C 0.4403(4) -0.2769(3) 0.7547(3) 0.0724(11) Uani 1 1 d .
H13 H 0.5208 -0.3405 0.7577 0.087 Uiso 1 1 calc R
C14 C 0.4181(4) -0.2252(3) 0.8290(3) 0.0589(9) Uani 1 1 d .
H14 H 0.4814 -0.2531 0.8826 0.071 Uiso 1 1 calc R
C15 C 0.2976(3) -0.1295(2) 0.8215(2) 0.0447(7) Uani 1 1 d .
C3 C -0.0226(3) 0.0789(3) 0.6907(2) 0.0500(8) Uani 1 1 d .
H3A H -0.1129 0.1063 0.7328 0.060 Uiso 1 1 calc R
H3B H -0.0538 0.0364 0.6553 0.060 Uiso 1 1 calc R
C4 C 0.0280(3) 0.1783(3) 0.6122(2) 0.0455(7) Uani 1 1 d .
C5 C -0.0741(4) 0.2517(3) 0.5434(3) 0.0795(12) Uani 1 1 d .
H5 H -0.1705 0.2378 0.5447 0.095 Uiso 1 1 calc R
C6 C -0.0345(6) 0.3457(4) 0.4723(3) 0.1098(18) Uani 1 1 d .
H6 H -0.1049 0.3950 0.4261 0.132 Uiso 1 1 calc R
C7 C 0.1040(7) 0.3675(4) 0.4687(3) 0.0984(16) Uani 1 1 d .
H7 H 0.1285 0.4320 0.4210 0.118 Uiso 1 1 calc R
C8 C 0.2079(6) 0.2954(4) 0.5344(3) 0.0906(13) Uani 1 1 d .
H8 H 0.3049 0.3093 0.5311 0.109 Uiso 1 1 calc R
C9 C 0.1693(4) 0.2008(3) 0.6067(3) 0.0691(10) Uani 1 1 d .
H9 H 0.2407 0.1518 0.6522 0.083 Uiso 1 1 calc R
C31 C 0.4382(4) -0.2884(3) 1.1930(2) 0.0480(7) Uani 1 1 d .
C32 C 0.5059(4) -0.3910(3) 1.2782(3) 0.0681(10) Uani 1 1 d .
C34 C 0.6680(6) -0.4329(5) 1.2726(4) 0.164(3) Uani 1 1 d .
H34A H 0.6943 -0.5006 1.3286 0.246 Uiso 1 1 calc R
H34B H 0.7168 -0.3776 1.2767 0.246 Uiso 1 1 calc R
H34C H 0.7035 -0.4491 1.2088 0.246 Uiso 1 1 calc R
C33 C 0.4093(6) -0.4411(4) 1.3545(4) 0.126(2) Uani 1 1 d .
H33A H 0.4493 -0.5057 1.4059 0.151 Uiso 1 1 calc R
H33B H 0.3027 -0.4109 1.3555 0.151 Uiso 1 1 calc R

loop_
_atom_site_aniso_label
_atom_site_aniso_U_11
_atom_site_aniso_U_22
_atom_site_aniso_U_33
_atom_site_aniso_U_23
_atom_site_aniso_U_13
_atom_site_aniso_U_12
Ag2 0.05757(17) 0.05596(18) 0.04802(16) -0.01012(12) -0.01417(11) 0.00391(13)
O1 0.0560(13) 0.0618(14) 0.0480(13) -0.0116(11) -0.0082(10) -0.0208(11)
O3 0.0543(15) 0.0627(16) 0.0838(19) -0.0175(14) -0.0088(12) 0.0058(13)
O2 0.0581(14) 0.0619(15) 0.0635(16) 0.0046(13) -0.0055(12) -0.0041(12)
N3 0.0474(15) 0.0398(15) 0.0670(19) -0.0124(14) -0.0109(13) -0.0095(13)
N4 0.0576(16) 0.0452(15) 0.0481(16) -0.0037(11) -0.0125(12) -0.0133(13)
N1 0.0465(14) 0.0412(14) 0.0436(15) -0.0056(12) -0.0108(11) -0.0118(12)
N2 0.0438(14) 0.0397(14) 0.0433(13) -0.0028(12) -0.0062(9) -0.0102(12)
C16 0.071(2) 0.049(2) 0.063(2) -0.0015(17) -0.0230(17) -0.0230(18)
C17 0.059(2) 0.0424(18) 0.054(2) -0.0042(16) -0.0169(15) -0.0221(17)
C25 0.0464(18) 0.0423(18) 0.056(2) -0.0144(16) -0.0027(14) -0.0166(15)
C26 0.065(2) 0.062(2) 0.068(3) -0.032(2) 0.0073(18) -0.0197(19)
C27 0.082(3) 0.083(3) 0.052(2) -0.027(2) -0.0005(19) -0.031(2)
C28 0.069(2) 0.070(2) 0.048(2) -0.0123(18) -0.0146(16) -0.020(2)
C29 0.0499(18) 0.0480(19) 0.054(2) -0.0121(16) -0.0110(14) -0.0094(16)
C30 0.0419(16) 0.0427(17) 0.0451(18) -0.0134(14) -0.0041(13) -0.0147(14)
C18 0.0456(19) 0.050(2) 0.094(3) -0.016(2) -0.0090(17) -0.0063(17)
C19 0.0497(19) 0.0357(17) 0.062(2) -0.0087(15) -0.0158(15) -0.0011(15)
C24 0.060(2) 0.048(2) 0.069(2) -0.0133(18) -0.0116(17) -0.0098(17)
C23 0.071(3) 0.062(3) 0.091(3) 0.001(2) -0.019(2) -0.025(2)
C22 0.113(4) 0.046(2) 0.112(4) -0.008(3) -0.058(3) -0.021(2)
C21 0.131(4) 0.050(2) 0.089(3) -0.029(2) -0.042(3) 0.005(3)
C20 0.086(3) 0.056(2) 0.064(2) -0.0153(19) -0.007(2) 0.003(2)
C1 0.0536(19) 0.057(2) 0.054(2) -0.0180(17) -0.0144(15) -0.0075(17)
C2 0.0407(16) 0.0399(16) 0.0399(17) -0.0036(13) -0.0056(12) -0.0136(14)
C10 0.0480(18) 0.0416(17) 0.0446(18) -0.0073(14) -0.0001(13) -0.0181(15)
C11 0.072(2) 0.059(2) 0.057(2) -0.0147(18) -0.0033(17) -0.024(2)
C12 0.087(3) 0.062(2) 0.075(3) -0.034(2) 0.007(2) -0.020(2)
C13 0.068(2) 0.052(2) 0.086(3) -0.020(2) 0.004(2) -0.0052(19)
C14 0.058(2) 0.0447(19) 0.063(2) -0.0047(17) -0.0034(16) -0.0098(17)
C15 0.0420(17) 0.0376(17) 0.0488(18) -0.0047(14) 0.0003(13) -0.0136(14)
C3 0.0454(17) 0.0536(19) 0.0517(19) -0.0115(16) -0.0144(14) -0.0123(15)
C4 0.0502(18) 0.0452(18) 0.0361(17) -0.0110(14) -0.0075(13) -0.0025(15)
C5 0.067(2) 0.088(3) 0.059(2) 0.000(2) -0.0178(18) 0.000(2)
C6 0.114(4) 0.089(4) 0.066(3) 0.022(3) -0.017(3) 0.020(3)
C7 0.141(5) 0.058(3) 0.069(3) 0.002(2) 0.011(3) -0.019(3)
C8 0.110(3) 0.085(3) 0.076(3) -0.007(3) 0.003(3) -0.050(3)
C9 0.073(2) 0.065(2) 0.060(2) 0.0053(19) -0.0114(18) -0.029(2)
C31 0.054(2) 0.0370(17) 0.054(2) -0.0131(15) -0.0140(15) -0.0077(16)
C32 0.074(3) 0.053(2) 0.059(2) -0.0018(18) -0.0153(18) 0.000(2)
C34 0.086(4) 0.159(6) 0.145(5) 0.059(4) -0.034(3) 0.017(4)
C33 0.130(4) 0.104(4) 0.083(4) 0.028(3) 0.007(3) -0.012(3)

loop_
_atom_type_symbol
_atom_type_description
_atom_type_scat_dispersion_real
_atom_type_scat_dispersion_imag
_atom_type_scat_source
C C 0.0033 0.0016 'International Tables Vol C Tables 4.2.6.8 and 6.1.1.4'
Ag Ag -0.8971 1.1015 'International Tables Vol C Tables 4.2.6.8 and 6.1.1.4'
N N 0.0061 0.0033 'International Tables Vol C Tables 4.2.6.8 and 6.1.1.4'
O O 0.0106 0.0060 'International Tables Vol C Tables 4.2.6.8 and 6.1.1.4'
H H 0.0000 0.0000 'International Tables Vol C Tables 4.2.6.8 and 6.1.1.4'

loop_
_geom_angle_atom_site_label_1
_geom_angle_atom_site_label_2
_geom_angle_atom_site_label_3
_geom_angle
N2 Ag2 O2 129.19(9)
N2 Ag2 N4 121.89(9)
O2 Ag2 N4 108.50(9)
C1 O1 C16 113.2(2)
C31 O2 Ag2 102.2(2)
C17 N3 C25 107.2(3)
C17 N3 C18 127.7(3)
C25 N3 C18 125.1(3)
C17 N4 C30 105.5(3)
C17 N4 Ag2 116.3(2)
C30 N4 Ag2 131.04(19)
C2 N1 C10 107.2(2)
C2 N1 C3 126.0(3)
C10 N1 C3 126.5(3)
C2 N2 C15 105.4(3)
C2 N2 Ag2 133.0(2)
C15 N2 Ag2 121.62(19)
O1 C16 C17 104.9(3)
O1 C16 H16A 110.8
C17 C16 H16A 110.8
O1 C16 H16B 110.8
C17 C16 H16B 110.8
H16A C16 H16B 108.8
N4 C17 N3 112.5(3)
N4 C17 C16 121.5(3)
N3 C17 C16 125.7(3)
C26 C25 N3 132.7(3)
C26 C25 C30 122.0(3)
N3 C25 C30 105.3(3)
C27 C26 C25 117.2(3)
C27 C26 H26 121.4
C25 C26 H26 121.4
C26 C27 C28 121.4(3)
C26 C27 H27 119.3
C28 C27 H27 119.3
C29 C28 C27 121.6(3)
C29 C28 H28 119.2
C27 C28 H28 119.2
C28 C29 C30 117.4(3)
C28 C29 H29 121.3
C30 C29 H29 121.3
C29 C30 N4 130.2(3)
C29 C30 C25 120.4(3)
N4 C30 C25 109.5(3)
N3 C18 C19 112.9(2)
N3 C18 H18A 109.0
C19 C18 H18A 109.0
N3 C18 H18B 109.0
C19 C18 H18B 109.0
H18A C18 H18B 107.8
C20 C19 C24 117.9(3)
C20 C19 C18 121.4(3)
C24 C19 C18 120.7(3)
C23 C24 C19 120.6(4)
C23 C24 H24 119.7
C19 C24 H24 119.7
C22 C23 C24 120.9(4)
C22 C23 H23 119.6
C24 C23 H23 119.6
C23 C22 C21 120.2(4)
C23 C22 H22 119.9
C21 C22 H22 119.9
C22 C21 C20 119.5(4)
C22 C21 H21 120.3
C20 C21 H21 120.3
C19 C20 C21 120.8(4)
C19 C20 H20 119.6
C21 C20 H20 119.6
O1 C1 C2 113.5(3)
O1 C1 H1A 108.9
C2 C1 H1A 108.9
O1 C1 H1B 108.9
C2 C1 H1B 108.9
H1A C1 H1B 107.7
N2 C2 N1 112.3(3)
N2 C2 C1 127.9(3)
N1 C2 C1 119.7(3)
C11 C10 N1 132.2(3)
C11 C10 C15 122.8(3)
N1 C10 C15 105.0(3)
C12 C11 C10 116.1(3)
C12 C11 H11 122.0
C10 C11 H11 122.0
C11 C12 C13 121.9(4)
C11 C12 H12 119.1
C13 C12 H12 119.1
C14 C13 C12 121.6(4)
C14 C13 H13 119.2
C12 C13 H13 119.2
C13 C14 C15 117.7(3)
C13 C14 H14 121.1
C15 C14 H14 121.1
N2 C15 C10 110.1(3)
N2 C15 C14 130.0(3)
C10 C15 C14 119.9(3)
N1 C3 C4 114.1(2)
N1 C3 H3A 108.7
C4 C3 H3A 108.7
N1 C3 H3B 108.7
C4 C3 H3B 108.7
H3A C3 H3B 107.6
C9 C4 C5 118.0(3)
C9 C4 C3 123.6(3)
C5 C4 C3 118.4(3)
C4 C5 C6 120.4(4)
C4 C5 H5 119.8
C6 C5 H5 119.8
C7 C6 C5 121.0(4)
C7 C6 H6 119.5
C5 C6 H6 119.5
C6 C7 C8 119.9(4)
C6 C7 H7 120.1
C8 C7 H7 120.1
C7 C8 C9 119.7(4)
C7 C8 H8 120.1
C9 C8 H8 120.1
C4 C9 C8 121.1(4)
C4 C9 H9 119.5
C8 C9 H9 119.5
O3 C31 O2 124.8(3)
O3 C31 C32 118.5(3)
O2 C31 C32 116.7(3)
C33 C32 C34 122.5(4)
C33 C32 C31 119.2(4)
C34 C32 C31 118.3(4)
C32 C34 H34A 109.5
C32 C34 H34B 109.5
H34A C34 H34B 109.5
C32 C34 H34C 109.5
H34A C34 H34C 109.5
H34B C34 H34C 109.5
C32 C33 H33A 120.0
C32 C33 H33B 120.0
H33A C33 H33B 120.0

loop_
_geom_bond_atom_site_label_1
_geom_bond_atom_site_label_2
_geom_bond_distance
Ag2 N2 2.245(2)
Ag2 O2 2.313(2)
Ag2 N4 2.336(3)
O1 C1 1.399(3)
O1 C16 1.401(3)
O3 C31 1.219(4)
O2 C31 1.246(4)
N3 C17 1.358(4)
N3 C25 1.385(4)
N3 C18 1.473(4)
N4 C17 1.316(4)
N4 C30 1.389(4)
N1 C2 1.361(4)
N1 C10 1.388(4)
N1 C3 1.458(4)
N2 C2 1.320(3)
N2 C15 1.387(4)
C16 C17 1.488(4)
C16 H16A 0.9700
C16 H16B 0.9700
C25 C26 1.383(4)
C25 C30 1.395(4)
C26 C27 1.368(5)
C26 H26 0.9300
C27 C28 1.394(5)
C27 H27 0.9300
C28 C29 1.376(4)
C28 H28 0.9300
C29 C30 1.387(4)
C29 H29 0.9300
C18 C19 1.505(4)
C18 H18A 0.9700
C18 H18B 0.9700
C19 C20 1.374(5)
C19 C24 1.376(5)
C24 C23 1.371(5)
C24 H24 0.9300
C23 C22 1.347(6)
C23 H23 0.9300
C22 C21 1.354(6)
C22 H22 0.9300
C21 C20 1.393(6)
C21 H21 0.9300
C20 H20 0.9300
C1 C2 1.500(4)
C1 H1A 0.9700
C1 H1B 0.9700
C10 C11 1.387(4)
C10 C15 1.391(4)
C11 C12 1.375(5)
C11 H11 0.9300
C12 C13 1.394(5)
C12 H12 0.9300
C13 C14 1.369(5)
C13 H13 0.9300
C14 C15 1.391(4)
C14 H14 0.9300
C3 C4 1.503(4)
C3 H3A 0.9700
C3 H3B 0.9700
C4 C9 1.366(4)
C4 C5 1.371(4)
C5 C6 1.376(6)
C5 H5 0.9300
C6 C7 1.342(7)
C6 H6 0.9300
C7 C8 1.352(6)
C7 H7 0.9300
C8 C9 1.385(5)
C8 H8 0.9300
C9 H9 0.9300
C31 C32 1.513(4)
C32 C33 1.351(6)
C32 C34 1.408(5)
C34 H34A 0.9600
C34 H34B 0.9600
C34 H34C 0.9600
C33 H33A 0.9300
C33 H33B 0.9300

loop_
_geom_hbond_atom_site_label_D
_geom_hbond_atom_site_label_H
_geom_hbond_atom_site_label_A
_geom_hbond_distance_DH
_geom_hbond_distance_HA
_geom_hbond_distance_DA
_geom_hbond_angle_DHA
_geom_hbond_site_symmetry_A
C16 H16B O2 0.97 2.44 2.994(4) 116.0 2_657
C3 H3A O3 0.97 2.39 3.297(4) 156.0 2_557
C1 H1B O3 0.97 2.49 3.218(4) 131.2 2_557

loop_
_geom_torsion_atom_site_label_1
_geom_torsion_atom_site_label_2
_geom_torsion_atom_site_label_3
_geom_torsion_atom_site_label_4
_geom_torsion
N2 Ag2 O2 C31 -101.0(2)
N4 Ag2 O2 C31 71.6(2)
N2 Ag2 N4 C17 3.6(3)
O2 Ag2 N4 C17 -169.7(2)
N2 Ag2 N4 C30 149.3(2)
O2 Ag2 N4 C30 -23.9(3)
O2 Ag2 N2 C2 158.0(2)
N4 Ag2 N2 C2 -13.7(3)
O2 Ag2 N2 C15 -23.4(2)
N4 Ag2 N2 C15 164.94(18)
C1 O1 C16 C17 -167.3(3)
C30 N4 C17 N3 0.4(3)
Ag2 N4 C17 N3 154.27(19)
C30 N4 C17 C16 -173.5(3)
Ag2 N4 C17 C16 -19.6(4)
C25 N3 C17 N4 0.5(3)
C18 N3 C17 N4 179.4(3)
C25 N3 C17 C16 174.1(3)
C18 N3 C17 C16 -7.0(5)
O1 C16 C17 N4 80.7(4)
O1 C16 C17 N3 -92.4(3)
C17 N3 C25 C26 -179.1(3)
C18 N3 C25 C26 2.0(5)
C17 N3 C25 C30 -1.2(3)
C18 N3 C25 C30 179.9(3)
N3 C25 C26 C27 177.2(3)
C30 C25 C26 C27 -0.4(5)
C25 C26 C27 C28 0.0(5)
C26 C27 C28 C29 0.4(5)
C27 C28 C29 C30 -0.3(5)
C28 C29 C30 N4 -179.1(3)
C28 C29 C30 C25 -0.1(4)
C17 N4 C30 C29 177.9(3)
Ag2 N4 C30 C29 29.5(4)
C17 N4 C30 C25 -1.2(3)
Ag2 N4 C30 C25 -149.6(2)
C26 C25 C30 C29 0.4(4)
N3 C25 C30 C29 -177.8(3)
C26 C25 C30 N4 179.6(3)
N3 C25 C30 N4 1.5(3)
C17 N3 C18 C19 -99.3(4)
C25 N3 C18 C19 79.4(4)
N3 C18 C19 C20 -123.6(4)
N3 C18 C19 C24 57.7(4)
C20 C19 C24 C23 -1.5(5)
C18 C19 C24 C23 177.3(3)
C19 C24 C23 C22 1.4(6)
C24 C23 C22 C21 0.1(6)
C23 C22 C21 C20 -1.6(7)
C24 C19 C20 C21 0.0(5)
C18 C19 C20 C21 -178.8(3)
C22 C21 C20 C19 1.5(6)
C16 O1 C1 C2 91.8(3)
C15 N2 C2 N1 0.3(3)
Ag2 N2 C2 N1 179.10(18)
C15 N2 C2 C1 178.6(3)
Ag2 N2 C2 C1 -2.6(4)
C10 N1 C2 N2 -0.9(3)
C3 N1 C2 N2 -175.9(2)
C10 N1 C2 C1 -179.3(3)
C3 N1 C2 C1 5.6(4)
O1 C1 C2 N2 -4.4(4)
O1 C1 C2 N1 173.8(2)
C2 N1 C10 C11 -179.2(3)
C3 N1 C10 C11 -4.2(5)
C2 N1 C10 C15 1.1(3)
C3 N1 C10 C15 176.0(2)
N1 C10 C11 C12 -179.6(3)
C15 C10 C11 C12 0.2(5)
C10 C11 C12 C13 0.0(5)
C11 C12 C13 C14 0.3(6)
C12 C13 C14 C15 -0.6(5)
C2 N2 C15 C10 0.4(3)
Ag2 N2 C15 C10 -178.57(17)
C2 N2 C15 C14 -179.8(3)
Ag2 N2 C15 C14 1.3(4)
C11 C10 C15 N2 179.3(3)
N1 C10 C15 N2 -0.9(3)
C11 C10 C15 C14 -0.6(4)
N1 C10 C15 C14 179.3(2)
C13 C14 C15 N2 -179.0(3)
C13 C14 C15 C10 0.8(4)
C2 N1 C3 C4 82.6(3)
C10 N1 C3 C4 -91.5(3)
N1 C3 C4 C9 -3.7(4)
N1 C3 C4 C5 177.6(3)
C9 C4 C5 C6 -0.9(6)
C3 C4 C5 C6 177.9(4)
C4 C5 C6 C7 0.1(7)
C5 C6 C7 C8 1.1(8)
C6 C7 C8 C9 -1.4(7)
C5 C4 C9 C8 0.6(5)
C3 C4 C9 C8 -178.2(4)
C7 C8 C9 C4 0.6(7)
Ag2 O2 C31 O3 6.8(4)
Ag2 O2 C31 C32 -174.5(2)
O3 C31 C32 C33 10.6(6)
O2 C31 C32 C33 -168.3(4)
O3 C31 C32 C34 -171.5(5)
O2 C31 C32 C34 9.6(6)
